data_7227881
loop_
_publ_author_name
'Vaz, Patr\'icia A. A. M.'
'Rocha, Jo\~ao'
'Silva, Artur M. S.'
'Guieu, Samuel'

_publ_section_title
;
 Halogen-bonded dimers and ribbons from the self-assembly of
 3-halobenzophenones
;
_journal_issue 16
_journal_name_full CrystEngComm
_journal_page_first 2202
_journal_paper_doi 10.1039/C7CE00260B
_journal_volume 19
_journal_year 2017
_chemical_formula_moiety 'C17 H19 I N2 O'
_chemical_formula_sum 'C17 H19 I N2 O'
_chemical_formula_weight 394.24
_chemical_name_common (3-iodo-4-(dimethylamino)phenyl)(4-(dimethylamino)phenyl)methanone
_chemical_name_systematic
;
 (3-iodo-4-(dimethylamino)phenyl)(4-(dimethylamino)phenyl)methanone
;
_space_group_IT_number 2
_symmetry_cell_setting triclinic
_symmetry_space_group_name_Hall '-P 1'
_symmetry_space_group_name_H-M 'P -1'
_atom_sites_solution_hydrogens geom
_atom_sites_solution_primary direct
_atom_sites_solution_secondary difmap
_audit_creation_method SHELXL-97
_audit_update_record
;
2017-02-06 deposited with the CCDC.
2017-03-20 downloaded from the CCDC.
;
_cell_angle_alpha 72.585(2)
_cell_angle_beta 68.506(2)
_cell_angle_gamma 67.819(2)
_cell_formula_units_Z 2
_cell_length_a 9.5382(5)
_cell_length_b 9.6556(5)
_cell_length_c 10.2314(5)
_cell_measurement_reflns_used 36
_cell_measurement_temperature 150(2)
_cell_measurement_theta_max 33.87
_cell_measurement_theta_min 2.32
_cell_volume 797.58(7)
_computing_cell_refinement 'Bruker SMART'
_computing_data_collection 'Bruker SMART'
_computing_data_reduction 'Bruker SAINT'
_computing_molecular_graphics 'PLATON (Spek, 2009)'
_computing_publication_material 'SHELXL-97 (Sheldrick, 2008)'
_computing_structure_refinement 'SHELXL-97 (Sheldrick, 2008)'
_computing_structure_solution 'SHELXS-97 (Sheldrick, 2008)'
_diffrn_ambient_temperature 150(2)
_diffrn_measured_fraction_theta_full 0.991
_diffrn_measured_fraction_theta_max 0.991
_diffrn_measurement_device_type ccd
_diffrn_measurement_method 'omega and phi scans'
_diffrn_radiation_monochromator graphite
_diffrn_radiation_source 'fine-focus sealed tube'
_diffrn_radiation_type MoK\a
_diffrn_radiation_wavelength 0.71073
_diffrn_reflns_av_R_equivalents 0.0359
_diffrn_reflns_av_sigmaI/netI 0.0280
_diffrn_reflns_limit_h_max 14
_diffrn_reflns_limit_h_min -14
_diffrn_reflns_limit_k_max 15
_diffrn_reflns_limit_k_min -15
_diffrn_reflns_limit_l_max 15
_diffrn_reflns_limit_l_min -15
_diffrn_reflns_number 50383
_diffrn_reflns_theta_full 33.87
_diffrn_reflns_theta_max 33.87
_diffrn_reflns_theta_min 2.32
_diffrn_standards_interval_count 0.5
_diffrn_standards_interval_time 2
_exptl_absorpt_coefficient_mu 2.008
_exptl_absorpt_correction_T_max 0.8244
_exptl_absorpt_correction_T_min 0.6663
_exptl_absorpt_correction_type multi-scan
_exptl_absorpt_process_details '(SADABS; Bruker, 2008)'
_exptl_crystal_colour brown
_exptl_crystal_density_diffrn 1.642
_exptl_crystal_density_method 'not measured'
_exptl_crystal_description block
_exptl_crystal_F_000 392
_exptl_crystal_recrystallization_method 'Re-crystallisation from solvent: dichloromethane'
_exptl_crystal_size_max 0.22
_exptl_crystal_size_mid 0.14
_exptl_crystal_size_min 0.10
_refine_diff_density_max 1.270
_refine_diff_density_min -0.392
_refine_diff_density_rms 0.113
_refine_ls_extinction_method none
_refine_ls_goodness_of_fit_ref 1.069
_refine_ls_hydrogen_treatment constr
_refine_ls_matrix_type full
_refine_ls_number_parameters 194
_refine_ls_number_reflns 6372
_refine_ls_number_restraints 0
_refine_ls_restrained_S_all 1.069
_refine_ls_R_factor_all 0.0507
_refine_ls_R_factor_gt 0.0323
_refine_ls_shift/su_max 0.002
_refine_ls_shift/su_mean 0.000
_refine_ls_structure_factor_coef Fsqd
_refine_ls_weighting_details 'calc w=1/[\s^2^(Fo^2^)+(0.0332P)^2^+0.2496P] where P=(Fo^2^+2Fc^2^)/3'
_refine_ls_weighting_scheme calc
_refine_ls_wR_factor_gt 0.0638
_refine_ls_wR_factor_ref 0.0689
_reflns_number_gt 5094
_reflns_number_total 6372
_reflns_threshold_expression >2\s(I)
_cod_data_source_file c7ce00260b2.cif
_cod_data_source_block pv109_3
_cod_depositor_comments 'Adding full bibliography for 7227876--7227881.cif.'
_cod_original_sg_symbol_Hall -P1
_cod_original_sg_symbol_H-M P-1
_cod_database_code 7227881

loop_
_symmetry_equiv_pos_as_xyz
'x, y, z'
'-x, -y, -z'

loop_
_atom_site_label
_atom_site_type_symbol
_atom_site_fract_x
_atom_site_fract_y
_atom_site_fract_z
_atom_site_U_iso_or_equiv
_atom_site_adp_type
_atom_site_occupancy
_atom_site_symmetry_multiplicity
_atom_site_calc_flag
_atom_site_refinement_flags
N01 N 0.11825(18) 0.70537(16) 0.56332(15) 0.0238(3) Uani 1 1 d .
C15 C -0.0288(2) 0.6788(2) 0.5808(2) 0.0316(4) Uani 1 1 d .
H15A H -0.0665 0.6260 0.6786 0.047 Uiso 1 1 calc R
H15B H -0.0102 0.6160 0.5130 0.047 Uiso 1 1 calc R
H15C H -0.1085 0.7765 0.5624 0.047 Uiso 1 1 calc R
C14 C 0.2370(3) 0.5600(2) 0.5953(2) 0.0366(4) Uani 1 1 d .
H14A H 0.3312 0.5794 0.5939 0.055 Uiso 1 1 calc R
H14B H 0.2656 0.4986 0.5233 0.055 Uiso 1 1 calc R
H14C H 0.1933 0.5048 0.6902 0.055 Uiso 1 1 calc R
I01 I 0.419674(14) 0.841917(14) 0.405100(13) 0.03200(5) Uani 1 1 d .
C12 C -0.31321(19) 1.47987(17) 0.80928(17) 0.0190(3) Uani 1 1 d .
H12 H -0.3902 1.5101 0.7599 0.023 Uiso 1 1 calc R
C08 C -0.07225(18) 1.30121(17) 0.85801(16) 0.0185(3) Uani 1 1 d .
C10 C -0.21465(19) 1.51758(19) 0.97776(17) 0.0217(3) Uani 1 1 d .
H10 H -0.2250 1.5718 1.0461 0.026 Uiso 1 1 calc R
C09 C -0.08971(19) 1.38842(19) 0.95373(17) 0.0211(3) Uani 1 1 d .
H09 H -0.0128 1.3572 1.0034 0.025 Uiso 1 1 calc R
C01 C 0.07336(19) 1.17498(18) 0.82390(17) 0.0209(3) Uani 1 1 d .
O01 O 0.19431(15) 1.16706(16) 0.84666(15) 0.0307(3) Uani 1 1 d .
C04 C 0.22297(18) 0.89109(18) 0.58332(17) 0.0208(3) Uani 1 1 d .
C13 C -0.19000(18) 1.34871(18) 0.78899(17) 0.0190(3) Uani 1 1 d .
H13 H -0.1843 1.2891 0.7272 0.023 Uiso 1 1 calc R
C11 C -0.32832(18) 1.57084(17) 0.90161(16) 0.0186(3) Uani 1 1 d .
C05 C 0.10339(19) 0.82150(17) 0.62874(17) 0.0196(3) Uani 1 1 d .
C02 C 0.07700(18) 1.05621(17) 0.75614(17) 0.0195(3) Uani 1 1 d .
C03 C 0.21173(18) 1.00269(18) 0.64872(17) 0.0206(3) Uani 1 1 d .
H03 H 0.2973 1.0433 0.6198 0.025 Uiso 1 1 calc R
C06 C -0.0314(2) 0.87693(18) 0.73671(18) 0.0224(3) Uani 1 1 d .
H06 H -0.1155 0.8337 0.7688 0.027 Uiso 1 1 calc R
C07 C -0.04576(19) 0.99351(18) 0.79819(18) 0.0225(3) Uani 1 1 d .
H07 H -0.1401 1.0307 0.8695 0.027 Uiso 1 1 calc R
N02 N -0.44357(17) 1.70573(16) 0.91509(17) 0.0255(3) Uani 1 1 d .
C16 C -0.5550(2) 1.7634(2) 0.8319(2) 0.0298(4) Uani 1 1 d .
H16A H -0.4972 1.7676 0.7302 0.045 Uiso 1 1 calc R
H16B H -0.6225 1.8659 0.8483 0.045 Uiso 1 1 calc R
H16C H -0.6206 1.6959 0.8611 0.045 Uiso 1 1 calc R
C17 C -0.4603(2) 1.7935(2) 1.0148(2) 0.0361(4) Uani 1 1 d .
H17C H -0.4825 1.7342 1.1122 0.054 Uiso 1 1 calc R
H17A H -0.5476 1.8880 1.0084 0.054 Uiso 1 1 calc R
H17B H -0.3621 1.8181 0.9916 0.054 Uiso 1 1 calc R

loop_
_atom_site_aniso_label
_atom_site_aniso_U_11
_atom_site_aniso_U_22
_atom_site_aniso_U_33
_atom_site_aniso_U_23
_atom_site_aniso_U_13
_atom_site_aniso_U_12
N01 0.0309(7) 0.0188(6) 0.0225(7) -0.0053(5) -0.0063(6) -0.0085(6)
C15 0.0411(10) 0.0308(9) 0.0290(9) -0.0053(7) -0.0065(8) -0.0211(8)
C14 0.0478(12) 0.0191(8) 0.0366(10) -0.0076(7) -0.0123(9) -0.0014(8)
I01 0.02555(6) 0.03996(8) 0.02909(7) -0.01828(5) 0.00352(4) -0.01026(5)
C12 0.0203(7) 0.0185(7) 0.0191(7) -0.0035(5) -0.0072(5) -0.0055(5)
C08 0.0198(7) 0.0171(7) 0.0193(7) -0.0055(5) -0.0056(5) -0.0045(5)
C10 0.0242(7) 0.0231(7) 0.0203(7) -0.0095(6) -0.0050(6) -0.0068(6)
C09 0.0224(7) 0.0233(7) 0.0204(7) -0.0059(6) -0.0086(6) -0.0059(6)
C01 0.0204(7) 0.0211(7) 0.0206(7) -0.0059(6) -0.0062(6) -0.0038(6)
O01 0.0221(6) 0.0358(7) 0.0400(8) -0.0178(6) -0.0136(5) -0.0022(5)
C04 0.0184(7) 0.0209(7) 0.0203(7) -0.0065(6) -0.0040(6) -0.0024(6)
C13 0.0201(7) 0.0203(7) 0.0188(7) -0.0052(5) -0.0052(5) -0.0076(6)
C11 0.0188(7) 0.0171(7) 0.0178(7) -0.0045(5) -0.0022(5) -0.0051(5)
C05 0.0235(7) 0.0151(6) 0.0183(7) -0.0014(5) -0.0071(6) -0.0043(5)
C02 0.0192(7) 0.0177(7) 0.0202(7) -0.0049(5) -0.0066(6) -0.0022(5)
C03 0.0176(7) 0.0212(7) 0.0226(7) -0.0057(6) -0.0058(6) -0.0043(6)
C06 0.0227(7) 0.0200(7) 0.0228(8) -0.0037(6) -0.0034(6) -0.0079(6)
C07 0.0201(7) 0.0191(7) 0.0245(8) -0.0057(6) -0.0027(6) -0.0041(6)
N02 0.0242(7) 0.0203(7) 0.0297(7) -0.0105(6) -0.0064(6) -0.0012(5)
C16 0.0245(8) 0.0228(8) 0.0361(10) -0.0028(7) -0.0104(7) -0.0010(7)
C17 0.0307(9) 0.0291(9) 0.0507(12) -0.0246(9) -0.0075(9) -0.0024(7)

loop_
_atom_type_symbol
_atom_type_description
_atom_type_scat_dispersion_real
_atom_type_scat_dispersion_imag
_atom_type_scat_source
C C 0.0033 0.0016 'International Tables Vol C Tables 4.2.6.8 and 6.1.1.4'
H H 0.0000 0.0000 'International Tables Vol C Tables 4.2.6.8 and 6.1.1.4'
N N 0.0061 0.0033 'International Tables Vol C Tables 4.2.6.8 and 6.1.1.4'
O O 0.0106 0.0060 'International Tables Vol C Tables 4.2.6.8 and 6.1.1.4'
I I -0.4742 1.8119 'International Tables Vol C Tables 4.2.6.8 and 6.1.1.4'

loop_
_geom_angle_atom_site_label_1
_geom_angle_atom_site_label_2
_geom_angle_atom_site_label_3
_geom_angle
C05 N01 C15 115.81(15)
C05 N01 C14 114.91(15)
C15 N01 C14 109.94(15)
N01 C15 H15A 109.5
N01 C15 H15B 109.5
H15A C15 H15B 109.5
N01 C15 H15C 109.5
H15A C15 H15C 109.5
H15B C15 H15C 109.5
N01 C14 H14A 109.5
N01 C14 H14B 109.5
H14A C14 H14B 109.5
N01 C14 H14C 109.5
H14A C14 H14C 109.5
H14B C14 H14C 109.5
C13 C12 C11 121.63(14)
C13 C12 H12 119.2
C11 C12 H12 119.2
C09 C08 C13 117.49(14)
C09 C08 C01 119.28(14)
C13 C08 C01 122.95(14)
C09 C10 C11 120.62(14)
C09 C10 H10 119.7
C11 C10 H10 119.7
C10 C09 C08 121.93(15)
C10 C09 H09 119.0
C08 C09 H09 119.0
O01 C01 C08 121.27(15)
O01 C01 C02 118.98(15)
C08 C01 C02 119.72(14)
C03 C04 C05 121.35(15)
C03 C04 I01 116.64(12)
C05 C04 I01 121.89(11)
C12 C13 C08 121.05(14)
C12 C13 H13 119.5
C08 C13 H13 119.5
N02 C11 C12 122.05(15)
N02 C11 C10 120.83(14)
C12 C11 C10 117.10(14)
C06 C05 C04 116.90(14)
C06 C05 N01 122.36(15)
C04 C05 N01 120.70(15)
C03 C02 C07 118.56(15)
C03 C02 C01 118.23(14)
C07 C02 C01 123.19(15)
C04 C03 C02 120.88(15)
C04 C03 H03 119.6
C02 C03 H03 119.6
C07 C06 C05 121.73(15)
C07 C06 H06 119.1
C05 C06 H06 119.1
C06 C07 C02 120.44(15)
C06 C07 H07 119.8
C02 C07 H07 119.8
C11 N02 C17 120.86(15)
C11 N02 C16 120.73(14)
C17 N02 C16 118.40(15)
N02 C16 H16A 109.5
N02 C16 H16B 109.5
H16A C16 H16B 109.5
N02 C16 H16C 109.5
H16A C16 H16C 109.5
H16B C16 H16C 109.5
N02 C17 H17C 109.5
N02 C17 H17A 109.5
H17C C17 H17A 109.5
N02 C17 H17B 109.5
H17C C17 H17B 109.5
H17A C17 H17B 109.5

loop_
_geom_bond_atom_site_label_1
_geom_bond_atom_site_label_2
_geom_bond_distance
N01 C05 1.409(2)
N01 C15 1.458(2)
N01 C14 1.469(2)
C15 H15A 0.9800
C15 H15B 0.9800
C15 H15C 0.9800
C14 H14A 0.9800
C14 H14B 0.9800
C14 H14C 0.9800
I01 C04 2.0998(16)
C12 C13 1.372(2)
C12 C11 1.409(2)
C12 H12 0.9500
C08 C09 1.401(2)
C08 C13 1.403(2)
C08 C01 1.469(2)
C10 C09 1.372(2)
C10 C11 1.416(2)
C10 H10 0.9500
C09 H09 0.9500
C01 O01 1.229(2)
C01 C02 1.492(2)
C04 C03 1.383(2)
C04 C05 1.404(2)
C13 H13 0.9500
C11 N02 1.356(2)
C05 C06 1.398(2)
C02 C03 1.389(2)
C02 C07 1.390(2)
C03 H03 0.9500
C06 C07 1.388(2)
C06 H06 0.9500
C07 H07 0.9500
N02 C17 1.443(2)
N02 C16 1.447(2)
C16 H16A 0.9800
C16 H16B 0.9800
C16 H16C 0.9800
C17 H17C 0.9800
C17 H17A 0.9800
C17 H17B 0.9800

loop_
_geom_torsion_atom_site_label_1
_geom_torsion_atom_site_label_2
_geom_torsion_atom_site_label_3
_geom_torsion_atom_site_label_4
_geom_torsion
C11 C10 C09 C08 -2.4(3)
C13 C08 C09 C10 -1.4(2)
C01 C08 C09 C10 172.70(15)
C09 C08 C01 O01 -18.7(2)
C13 C08 C01 O01 155.15(17)
C09 C08 C01 C02 163.26(15)
C13 C08 C01 C02 -22.9(2)
C11 C12 C13 C08 -1.1(2)
C09 C08 C13 C12 3.2(2)
C01 C08 C13 C12 -170.73(15)
C13 C12 C11 N02 175.51(15)
C13 C12 C11 C10 -2.8(2)
C09 C10 C11 N02 -173.82(16)
C09 C10 C11 C12 4.5(2)
C03 C04 C05 C06 3.9(2)
I01 C04 C05 C06 -171.97(12)
C03 C04 C05 N01 -178.46(15)
I01 C04 C05 N01 5.7(2)
C15 N01 C05 C06 18.3(2)
C14 N01 C05 C06 -111.65(19)
C15 N01 C05 C04 -159.19(15)
C14 N01 C05 C04 70.9(2)
O01 C01 C02 C03 -38.5(2)
C08 C01 C02 C03 139.58(16)
O01 C01 C02 C07 139.49(18)
C08 C01 C02 C07 -42.4(2)
C05 C04 C03 C02 -3.9(2)
I01 C04 C03 C02 172.16(12)
C07 C02 C03 C04 1.0(2)
C01 C02 C03 C04 179.07(15)
C04 C05 C06 C07 -1.1(2)
N01 C05 C06 C07 -178.67(15)
C05 C06 C07 C02 -1.8(3)
C03 C02 C07 C06 1.8(2)
C01 C02 C07 C06 -176.17(15)
C12 C11 N02 C17 177.41(17)
C10 C11 N02 C17 -4.4(2)
C12 C11 N02 C16 -1.2(2)
C10 C11 N02 C16 176.99(16)
